data_7125423
loop_
_publ_author_name
'Leduskrasts, Kaspars'
'Kinens, Artis'
'Suna, Edgars'

_publ_section_title
;
 Cation-\p interactions secure aggregation induced emission of planar
 organic luminophores.
;
_journal_issue 84
_journal_name_full 'Chemical communications (Cambridge, England)'
_journal_page_first 12663
_journal_page_last 12666
_journal_paper_doi 10.1039/c9cc06829e
_journal_volume 55
_journal_year 2019
_chemical_formula_moiety 'Cl O4, C12 H12 N'
_chemical_formula_sum 'C12 H12 Cl N O4'
_chemical_formula_weight 269.69
_space_group_crystal_system monoclinic
_space_group_IT_number 14
_space_group_name_Hall '-P 2ybc'
_space_group_name_H-M_alt 'P 1 21/c 1'
_symmetry_Int_Tables_number 14
_atom_sites_solution_primary iterative
_audit_creation_date 2019-03-12
_audit_creation_method
;
Olex2 1.2-ac4
(compiled 2018.05.17 svn.r3504 for Rigaku Oxford Diffraction, GUI svn.r5492)
;
_audit_update_record
;
2019-08-27 deposited with the CCDC.	2019-09-23 downloaded from the CCDC.
;
_cell_angle_alpha 90
_cell_angle_beta 96.609(8)
_cell_angle_gamma 90
_cell_formula_units_Z 4
_cell_length_a 11.7674(10)
_cell_length_b 5.8992(5)
_cell_length_c 17.3999(15)
_cell_measurement_reflns_used 2107
_cell_measurement_temperature 150.0(1)
_cell_measurement_theta_max 75.0
_cell_measurement_theta_min 3.0
_cell_volume 1199.84(18)
_computing_molecular_graphics 'Olex2 (Dolomanov et al., 2009)'
_computing_publication_material 'Olex2 (Dolomanov et al., 2009)'
_computing_structure_refinement 'olex2.refine (Bourhis et al., 2015)'
_computing_structure_solution 'olex2.solve (Bourhis et al., 2015)'
_diffrn_ambient_temperature 150.0(1)
_diffrn_detector 'CCD plate'
_diffrn_measured_fraction_theta_full 0.9805
_diffrn_measured_fraction_theta_max 0.9805
_diffrn_measurement_device 'four-circle diffractometer'
_diffrn_measurement_device_type 'Rigaku, XtaLAB Synergy, Dualflex, HyPix'
_diffrn_measurement_method '\w scans'
_diffrn_radiation_type 'Cu K\a'
_diffrn_radiation_wavelength 1.54184
_diffrn_reflns_av_R_equivalents 0.0981
_diffrn_reflns_av_unetI/netI 0.0871
_diffrn_reflns_limit_h_max 14
_diffrn_reflns_limit_h_min -14
_diffrn_reflns_limit_k_max 7
_diffrn_reflns_limit_k_min -7
_diffrn_reflns_limit_l_max 21
_diffrn_reflns_limit_l_min 0
_diffrn_reflns_number 4414
_diffrn_reflns_theta_full 78.2351
_diffrn_reflns_theta_max 78.24
_diffrn_reflns_theta_min 3.78
_exptl_absorpt_coefficient_mu 2.906
_exptl_absorpt_correction_type none
_exptl_crystal_colour 'Colourless '
_exptl_crystal_density_diffrn 1.4928
_exptl_crystal_description Block
_exptl_crystal_F_000 560
_exptl_crystal_size_max 0.12
_exptl_crystal_size_mid 0.11
_exptl_crystal_size_min 0.07
_refine_diff_density_max 0.8817
_refine_diff_density_min -0.9476
_refine_diff_density_rms 0.1507
_refine_ls_d_res_high 0.7875
_refine_ls_d_res_low 11.6892
_refine_ls_goodness_of_fit_ref 1.0188
_refine_ls_hydrogen_treatment constr
_refine_ls_matrix_type full
_refine_ls_number_constraints 22
_refine_ls_number_parameters 164
_refine_ls_number_reflns 2520
_refine_ls_number_restraints 0
_refine_ls_restrained_S_all 1.0188
_refine_ls_R_factor_all 0.1092
_refine_ls_R_factor_gt 0.0967
_refine_ls_shift/su_max 0.0002
_refine_ls_shift/su_mean 0.0000
_refine_ls_structure_factor_coef Fsqd
_refine_ls_weighting_details 'w=1/[\s^2^(Fo^2^)+(0.0409P)^2^+6.5400P] where P=(Fo^2^+2Fc^2^)/3'
_refine_ls_weighting_scheme calc
_refine_ls_wR_factor_gt 0.2119
_refine_ls_wR_factor_ref 0.2219
_reflns_Friedel_coverage 0.0
_reflns_limit_h_max 14
_reflns_limit_h_min -14
_reflns_limit_k_max 7
_reflns_limit_k_min 0
_reflns_limit_l_max 21
_reflns_limit_l_min 0
_reflns_number_gt 2239
_reflns_number_total 2520
_reflns_threshold_expression I>=2u(I)
_cod_data_source_file c9cc06829e2.cif
_cod_data_source_block KL1256
_cod_database_code 7125423
_olex2_refinement_description
;
1. Fixed Uiso
 At 1.2 times of:
  All C(H) groups
 At 1.5 times of:
  All C(H,H,H) groups
2.a Aromatic/amide H refined with riding coordinates:
 C2(H2), C3(H3), C9(H9), C6(H6), C5(H5), C10(H10), C13(H13), C11(H11), C12(H12)
2.b Idealised Me refined as rotating group:
 C7(H7a,H7b,H7c)
;
_olex2_submission_special_instructions 'No special instructions were received'

loop_
_space_group_symop_id
_space_group_symop_operation_xyz
1 x,y,z
2 -x,y+1/2,-z+1/2
3 -x,-y,-z
4 x,-y-1/2,z-1/2

loop_
_atom_site_label
_atom_site_type_symbol
_atom_site_fract_x
_atom_site_fract_y
_atom_site_fract_z
_atom_site_U_iso_or_equiv
_atom_site_adp_type
_atom_site_occupancy
_atom_site_refinement_flags_posn
Cl1 Cl 0.32790(9) 0.3375(2) 0.61386(6) 0.0351(3) Uani 1.000000 .
O1 O 0.4097(3) 0.3391(8) 0.5587(2) 0.0516(11) Uani 1.000000 .
N1 N 0.6195(3) 0.0404(8) 0.6257(2) 0.0366(10) Uani 1.000000 .
O4 O 0.3817(4) 0.2592(9) 0.6871(2) 0.0571(12) Uani 1.000000 .
O3 O 0.2861(6) 0.5568(10) 0.6235(2) 0.091(2) Uani 1.000000 .
C2 C 0.6399(4) 0.1597(9) 0.6919(2) 0.0334(10) Uani 1.000000 .
H2 H 0.6042(4) 0.1181(9) 0.7348(2) 0.0401(12) Uiso 1.000000 R
C3 C 0.7135(4) 0.3437(9) 0.6967(3) 0.0341(10) Uani 1.000000 .
H3 H 0.7276(4) 0.4220(9) 0.7432(3) 0.0409(13) Uiso 1.000000 R
C7 C 0.5409(4) -0.1567(10) 0.6227(3) 0.0401(12) Uani 1.000000 .
H7a H 0.563(2) -0.255(4) 0.6659(13) 0.0602(18) Uiso 1.000000 GR
H7b H 0.4641(6) -0.1045(11) 0.625(2) 0.0602(18) Uiso 1.000000 GR
H7c H 0.545(3) -0.239(4) 0.5754(11) 0.0602(18) Uiso 1.000000 GR
C4 C 0.7668(4) 0.4140(10) 0.6336(3) 0.0363(11) Uani 1.000000 .
C8 C 0.8480(4) 0.6056(9) 0.6385(3) 0.0376(11) Uani 1.000000 .
C9 C 0.8492(4) 0.7658(9) 0.6969(3) 0.0336(10) Uani 1.000000 .
H9 H 0.7977(4) 0.7523(9) 0.7334(3) 0.0403(12) Uiso 1.000000 R
C6 C 0.6701(4) 0.1004(10) 0.5635(3) 0.0392(12) Uani 1.000000 .
H6 H 0.6569(4) 0.0150(10) 0.5185(3) 0.0470(14) Uiso 1.000000 R
C5 C 0.7411(4) 0.2857(10) 0.5651(2) 0.0401(12) Uani 1.000000 .
H5 H 0.7726(4) 0.3273(10) 0.5206(2) 0.0482(14) Uiso 1.000000 R
C10 C 0.9254(4) 0.9453(10) 0.7021(3) 0.0420(12) Uani 1.000000 .
H10 H 0.9245(4) 1.0504(10) 0.7419(3) 0.0504(14) Uiso 1.000000 R
C13 C 0.9268(5) 0.6278(12) 0.5854(4) 0.0572(17) Uani 1.000000 .
H13 H 0.9286(5) 0.5217(12) 0.5460(4) 0.069(2) Uiso 1.000000 R
C11 C 1.0036(5) 0.9699(11) 0.6482(3) 0.0492(13) Uani 1.000000 .
H11 H 1.0545(5) 1.0911(11) 0.6509(3) 0.0591(16) Uiso 1.000000 R
O2 O 0.2405(5) 0.1762(17) 0.5885(4) 0.140(4) Uani 1.000000 .
C12 C 1.0030(6) 0.8089(13) 0.5910(4) 0.0646(19) Uani 1.000000 .
H12 H 1.0552(6) 0.8215(13) 0.5550(4) 0.077(2) Uiso 1.000000 R

loop_
_atom_site_aniso_label
_atom_site_aniso_U_11
_atom_site_aniso_U_22
_atom_site_aniso_U_33
_atom_site_aniso_U_12
_atom_site_aniso_U_13
_atom_site_aniso_U_23
Cl1 0.0311(5) 0.0511(7) 0.0242(5) 0.0035(5) 0.0076(4) -0.0049(5)
O1 0.051(2) 0.075(3) 0.0330(17) 0.001(2) 0.0228(15) 0.0071(18)
N1 0.036(2) 0.049(3) 0.0248(17) 0.0105(19) 0.0033(14) -0.0027(17)
O4 0.070(3) 0.075(3) 0.0278(17) 0.028(2) 0.0130(16) 0.0075(19)
O3 0.152(5) 0.090(4) 0.032(2) 0.079(4) 0.013(3) 0.013(2)
C2 0.039(2) 0.038(3) 0.0238(19) 0.005(2) 0.0063(17) 0.0008(18)
C3 0.041(2) 0.034(3) 0.028(2) 0.012(2) 0.0057(18) -0.0020(19)
C7 0.039(2) 0.047(3) 0.035(2) 0.006(2) 0.0036(19) 0.003(2)
C4 0.034(2) 0.044(3) 0.031(2) 0.011(2) 0.0089(17) -0.005(2)
C8 0.039(2) 0.038(3) 0.038(2) 0.015(2) 0.0146(19) 0.006(2)
C9 0.031(2) 0.036(3) 0.036(2) 0.005(2) 0.0103(17) -0.002(2)
C6 0.045(3) 0.050(3) 0.024(2) 0.013(2) 0.0066(18) -0.002(2)
C5 0.048(3) 0.051(3) 0.023(2) 0.011(3) 0.0101(18) 0.003(2)
C10 0.038(2) 0.047(3) 0.041(2) 0.008(2) 0.007(2) 0.000(2)
C13 0.064(4) 0.053(4) 0.063(4) -0.010(3) 0.043(3) -0.014(3)
C11 0.040(3) 0.051(3) 0.059(3) -0.002(3) 0.016(2) 0.002(3)
O2 0.065(3) 0.266(11) 0.098(4) -0.110(5) 0.042(3) -0.075(5)
C12 0.066(4) 0.066(4) 0.071(4) -0.002(4) 0.047(3) -0.010(4)

loop_
_atom_type_symbol
_atom_type_scat_dispersion_real
_atom_type_scat_dispersion_imag
_atom_type_scat_Cromer_Mann_a1
_atom_type_scat_Cromer_Mann_a2
_atom_type_scat_Cromer_Mann_a3
_atom_type_scat_Cromer_Mann_a4
_atom_type_scat_Cromer_Mann_b1
_atom_type_scat_Cromer_Mann_b2
_atom_type_scat_Cromer_Mann_b3
_atom_type_scat_Cromer_Mann_b4
_atom_type_scat_Cromer_Mann_c
_atom_type_scat_source
_atom_type_scat_dispersion_source
H 0.00000 0.00000 0.49300 0.32291 0.14019 0.04081 10.51090 26.12570 3.14236 57.79970 0.0030380000826 'International Tables Volume C Table 6.1.1.4 (pp. 500-502)' 'Henke, Gullikson and Davis, At. Data and Nucl. Data Tables, 1993, 54, 2'
C 0.01920 0.00962 2.31000 1.02000 1.58860 0.86500 20.84390 10.20750 0.56870 51.65120 0.215599998832 'International Tables Volume C Table 6.1.1.4 (pp. 500-502)' 'Henke, Gullikson and Davis, At. Data and Nucl. Data Tables, 1993, 54, 2'
Cl 0.36843 0.69943 11.46040 7.19640 6.25560 1.64550 0.01040 1.16620 18.51940 47.77840 -9.55739974976 'International Tables Volume C Table 6.1.1.4 (pp. 500-502)' 'Henke, Gullikson and Davis, At. Data and Nucl. Data Tables, 1993, 54, 2'
O 0.05239 0.03377 3.04850 2.28680 1.54630 0.86700 13.27710 5.70110 0.32390 32.90890 0.250800013542 'International Tables Volume C Table 6.1.1.4 (pp. 500-502)' 'Henke, Gullikson and Davis, At. Data and Nucl. Data Tables, 1993, 54, 2'
N 0.03256 0.01839 12.21260 3.13220 2.01250 1.16630 0.00570 9.89330 28.99750 0.58260 -11.5290002823 'International Tables Volume C Table 6.1.1.4 (pp. 500-502)' 'Henke, Gullikson and Davis, At. Data and Nucl. Data Tables, 1993, 54, 2'

loop_
_geom_angle_atom_site_label_1
_geom_angle_atom_site_label_2
_geom_angle_atom_site_label_3
_geom_angle
O4 Cl1 O1 109.6(2)
O3 Cl1 O1 110.2(3)
O3 Cl1 O4 108.4(3)
O2 Cl1 O1 108.1(3)
O2 Cl1 O4 106.7(4)
O2 Cl1 O3 113.6(5)
C7 N1 C2 119.3(4)
C6 N1 C2 120.0(5)
C6 N1 C7 120.7(4)
H2 C2 N1 119.7(3)
C3 C2 N1 120.6(4)
C3 C2 H2 119.7(2)
H3 C3 C2 119.2(2)
C4 C3 C2 121.5(4)
C4 C3 H3 119.2(3)
H7a C7 N1 109.5
H7b C7 N1 109.5
H7b C7 H7a 109.5
H7c C7 N1 109.5
H7c C7 H7a 109.5
H7c C7 H7b 109.5
C8 C4 C3 122.0(4)
C5 C4 C3 115.7(5)
C5 C4 C8 122.2(4)
C9 C8 C4 121.1(4)
C13 C8 C4 120.7(5)
C13 C8 C9 118.2(5)
H9 C9 C8 119.3(3)
C10 C9 C8 121.4(4)
C10 C9 H9 119.3(3)
H6 C6 N1 119.4(3)
C5 C6 N1 121.3(5)
C5 C6 H6 119.4(3)
C6 C5 C4 120.9(4)
H5 C5 C4 119.5(3)
H5 C5 C6 119.5(3)
H10 C10 C9 119.7(3)
C11 C10 C9 120.5(5)
C11 C10 H10 119.7(4)
H13 C13 C8 120.0(4)
C12 C13 C8 120.0(6)
C12 C13 H13 120.0(3)
H11 C11 C10 121.1(4)
C12 C11 C10 117.8(6)
C12 C11 H11 121.1(4)
C11 C12 C13 122.1(5)
H12 C12 C13 119.0(3)
H12 C12 C11 119.0(4)

loop_
_geom_bond_atom_site_label_1
_geom_bond_atom_site_label_2
_geom_bond_distance
Cl1 O1 1.435(3)
Cl1 O4 1.433(4)
Cl1 O3 1.401(5)
Cl1 O2 1.433(6)
N1 C2 1.348(6)
N1 C7 1.483(7)
N1 C6 1.341(6)
C2 H2 0.9300
C2 C3 1.386(7)
C3 H3 0.9300
C3 C4 1.389(6)
C7 H7a 0.9600
C7 H7b 0.9600
C7 H7c 0.9600
C4 C8 1.476(8)
C4 C5 1.414(7)
C8 C9 1.387(7)
C8 C13 1.389(6)
C9 H9 0.9300
C9 C10 1.384(8)
C6 H6 0.9300
C6 C5 1.374(8)
C5 H5 0.9300
C10 H10 0.9300
C10 C11 1.396(7)
C13 H13 0.9300
C13 C12 1.391(9)
C11 H11 0.9300
C11 C12 1.375(9)
C12 H12 0.9300
